data_4329656
loop_
_publ_author_name
'Wojciech Bury'
'Iwona Justyniak'
'Daniel Prochowicz'
'Anna Rola-Noworyta'
'Janusz Lewi\'nski'

_publ_contact_author
;
   Prof. Janusz Lewi\'nski,
   Department of Chemistry
   Warsaw University of Technology
   Noakowskiego 3,
   PL-00-664 Warszawa
   Poland
;
_publ_contact_author_email lewin@ch.pw.edu.pl
_publ_contact_author_fax '048 22 2347279'
_publ_contact_author_phone '048 22 2347315'
_publ_section_title
;
 Oxozinc Carboxylate Complexes: A New Synthetic Approach and the
 Carboxylate Ligand Effect on the Noncovalent-Interactions-Driven
 Self-Assembly
;
_journal_name_full 'Inorganic Chemistry'
_journal_page_first 7410
_journal_page_last 7414
_journal_paper_doi 10.1021/ic300864n
_journal_volume 51
_journal_year 2012
_chemical_formula_sum 'C48 H42 O13 S6 Zn4'
_chemical_formula_weight 1280.31
_chemical_name_systematic
;
 ?
;
_space_group_IT_number 14
_symmetry_cell_setting monoclinic
_symmetry_space_group_name_Hall '-P 2ybc'
_symmetry_space_group_name_H-M 'P 1 21/c 1'
_atom_sites_solution_hydrogens geom
_atom_sites_solution_primary direct
_atom_sites_solution_secondary difmap
_audit_creation_method SHELXL-97
_cell_angle_alpha 90.00
_cell_angle_beta 101.998(2)
_cell_angle_gamma 90.00
_cell_formula_units_Z 4
_cell_length_a 14.1301(8)
_cell_length_b 16.5959(5)
_cell_length_c 30.8969(16)
_cell_measurement_reflns_used 10178
_cell_measurement_temperature 100(2)
_cell_measurement_theta_max 24.713
_cell_measurement_theta_min 0.998
_cell_volume 7087.1(6)
_computing_cell_refinement 'Denzo & Scalepak (Otwinowski, Minor, 1997)'
_computing_data_collection 'Collect (Nonius B.V. 1998)'
_computing_data_reduction 'Denzo & Scalepak (Otwinowski, Minor, 1997)'
_computing_molecular_graphics
;
DIAMOND v2.1 (Brandenburg, 1999)
Ortep-3 for Windows, L.J.Farrugia (1997) J.Appl.Cryst. 30, 565,
ORTEP III (Burnett, Johnson, 1996)
;
_computing_publication_material
;
SHELXL-97 (Sheldrick, 1997),
;
_computing_structure_refinement 'SHELXL-97 (Sheldrick, 1997)'
_computing_structure_solution 'SHELXS-97 (Sheldrick, 1990)'
_diffrn_ambient_temperature 100(2)
_diffrn_measured_fraction_theta_full 0.970
_diffrn_measured_fraction_theta_max 0.970
_diffrn_measurement_device '\k-geometry diffractometr'
_diffrn_measurement_device_type 'Nonius Kappa-CCD'
_diffrn_measurement_method 'area detector \w scans'
_diffrn_radiation_monochromator graphite
_diffrn_radiation_source 'fine-focus sealed tube'
_diffrn_radiation_type MoK\a
_diffrn_radiation_wavelength 0.71073
_diffrn_reflns_av_R_equivalents 0.0499
_diffrn_reflns_av_sigmaI/netI 0.0728
_diffrn_reflns_limit_h_max 15
_diffrn_reflns_limit_h_min -15
_diffrn_reflns_limit_k_max 18
_diffrn_reflns_limit_k_min -14
_diffrn_reflns_limit_l_max 34
_diffrn_reflns_limit_l_min -34
_diffrn_reflns_number 16916
_diffrn_reflns_theta_full 23.25
_diffrn_reflns_theta_max 23.25
_diffrn_reflns_theta_min 2.45
_exptl_absorpt_coefficient_mu 1.560
_exptl_absorpt_correction_type multi-scan
_exptl_absorpt_process_details 'Scalepak (Otwinowski, Minor, 1997)'
_exptl_crystal_colour yellow
_exptl_crystal_density_diffrn 1.200
_exptl_crystal_description block
_exptl_crystal_F_000 2600
_exptl_crystal_size_max 0.44
_exptl_crystal_size_mid 0.38
_exptl_crystal_size_min 0.34
_refine_diff_density_max 0.772
_refine_diff_density_min -0.571
_refine_diff_density_rms 0.092
_refine_ls_extinction_method none
_refine_ls_goodness_of_fit_ref 0.931
_refine_ls_hydrogen_treatment mixed
_refine_ls_matrix_type full
_refine_ls_number_parameters 646
_refine_ls_number_reflns 9890
_refine_ls_number_restraints 0
_refine_ls_restrained_S_all 0.931
_refine_ls_R_factor_all 0.0952
_refine_ls_R_factor_gt 0.0577
_refine_ls_shift/su_max 0.001
_refine_ls_shift/su_mean 0.000
_refine_ls_structure_factor_coef Fsqd
_refine_ls_weighting_details 'calc w=1/[\s^2^(Fo^2^)+(0.0763P)^2^+0.0000P] where P=(Fo^2^+2Fc^2^)/3'
_refine_ls_weighting_scheme calc
_refine_ls_wR_factor_gt 0.1298
_refine_ls_wR_factor_ref 0.1409
_reflns_number_gt 6095
_reflns_number_total 9890
_reflns_threshold_expression I>2\s(I)
_cod_data_source_file ic300864n_si_001_4.cif
_cod_data_source_block comp2d
_cod_original_sg_symbol_H-M 'P 21/c'
_cod_database_code 4329656

loop_
_symmetry_equiv_pos_as_xyz
'x, y, z'
'-x, y+1/2, -z+1/2'
'-x, -y, -z'
'x, -y-1/2, z-1/2'

loop_
_atom_site_label
_atom_site_type_symbol
_atom_site_fract_x
_atom_site_fract_y
_atom_site_fract_z
_atom_site_U_iso_or_equiv
_atom_site_adp_type
_atom_site_occupancy
_atom_site_symmetry_multiplicity
_atom_site_calc_flag
_atom_site_refinement_flags
C1 C 0.7935(5) 0.7425(3) 0.3277(2) 0.0381(17) Uani 1 1 d .
C2 C 0.7929(5) 0.8187(3) 0.3528(2) 0.0357(16) Uani 1 1 d .
C3 C 0.7750(5) 0.8184(3) 0.3951(2) 0.0433(18) Uani 1 1 d .
H3 H 0.7660 0.7686 0.4088 0.052 Uiso 1 1 calc R
C4 C 0.7698(5) 0.8900(4) 0.4176(2) 0.049(2) Uani 1 1 d .
H4 H 0.7558 0.8890 0.4464 0.059 Uiso 1 1 calc R
C5 C 0.7852(5) 0.9636(3) 0.3982(2) 0.0446(19) Uani 1 1 d .
C6 C 0.8019(6) 0.9648(4) 0.3560(2) 0.058(2) Uani 1 1 d .
H6 H 0.8104 1.0146 0.3421 0.070 Uiso 1 1 calc R
C7 C 0.8061(5) 0.8923(4) 0.3338(2) 0.050(2) Uani 1 1 d .
H7 H 0.8184 0.8934 0.3047 0.060 Uiso 1 1 calc R
C8 C 0.7873(6) 1.1315(4) 0.3933(3) 0.072(3) Uani 1 1 d .
H8A H 0.8489 1.1304 0.3834 0.107 Uiso 1 1 calc R
H8B H 0.7810 1.1828 0.4081 0.107 Uiso 1 1 calc R
H8C H 0.7338 1.1257 0.3676 0.107 Uiso 1 1 calc R
C9 C 1.0141(5) 0.6209(4) 0.2487(2) 0.0337(16) Uani 1 1 d .
C10 C 1.1059(5) 0.6465(3) 0.2389(2) 0.0335(16) Uani 1 1 d .
C11 C 1.1142(5) 0.7142(3) 0.2136(2) 0.0462(19) Uani 1 1 d .
H11 H 1.0581 0.7456 0.2028 0.055 Uiso 1 1 calc R
C12 C 1.2004(5) 0.7376(3) 0.2036(2) 0.0447(19) Uani 1 1 d .
H12 H 1.2023 0.7828 0.1849 0.054 Uiso 1 1 calc R
C13 C 1.2842(5) 0.6956(4) 0.2206(2) 0.0450(18) Uani 1 1 d .
C14 C 1.2782(6) 0.6297(4) 0.2469(2) 0.055(2) Uani 1 1 d .
H14 H 1.3356 0.6010 0.2593 0.066 Uiso 1 1 calc R
C15 C 1.1920(5) 0.6044(4) 0.2555(2) 0.0486(19) Uani 1 1 d .
H15 H 1.1903 0.5576 0.2729 0.058 Uiso 1 1 calc R
C16 C 1.3712(6) 0.8006(4) 0.1703(3) 0.073(3) Uani 1 1 d .
H16A H 1.3155 0.7868 0.1468 0.109 Uiso 1 1 calc R
H16B H 1.4276 0.8110 0.1572 0.109 Uiso 1 1 calc R
H16C H 1.3564 0.8488 0.1859 0.109 Uiso 1 1 calc R
C17 C 0.6457(5) 0.6443(4) 0.1735(2) 0.0340(16) Uani 1 1 d .
C18 C 0.5791(5) 0.6823(3) 0.1349(2) 0.0340(16) Uani 1 1 d .
C19 C 0.5949(5) 0.7598(3) 0.1212(2) 0.048(2) Uani 1 1 d .
H19 H 0.6486 0.7898 0.1366 0.058 Uiso 1 1 calc R
C20 C 0.5340(6) 0.7932(4) 0.0857(2) 0.054(2) Uani 1 1 d .
H20 H 0.5441 0.8472 0.0776 0.065 Uiso 1 1 calc R
C21 C 0.4567(5) 0.7492(4) 0.0609(2) 0.0423(18) Uani 1 1 d .
C22 C 0.4438(5) 0.6704(4) 0.0737(2) 0.049(2) Uani 1 1 d .
H22 H 0.3941 0.6383 0.0566 0.059 Uiso 1 1 calc R
C23 C 0.5021(5) 0.6388(3) 0.1107(2) 0.0457(19) Uani 1 1 d .
H23 H 0.4897 0.5860 0.1200 0.055 Uiso 1 1 calc R
C24 C 0.3078(6) 0.7158(4) -0.0110(3) 0.075(3) Uani 1 1 d .
H24A H 0.3489 0.6738 -0.0197 0.113 Uiso 1 1 calc R
H24B H 0.2632 0.7363 -0.0373 0.113 Uiso 1 1 calc R
H24C H 0.2706 0.6931 0.0096 0.113 Uiso 1 1 calc R
C25 C 0.8831(5) 0.4344(3) 0.3639(2) 0.0368(16) Uani 1 1 d .
C26 C 0.9092(5) 0.3767(3) 0.4009(2) 0.0407(18) Uani 1 1 d .
C27 C 0.8668(6) 0.3802(4) 0.4372(2) 0.056(2) Uani 1 1 d .
H27 H 0.8205 0.4212 0.4384 0.067 Uiso 1 1 calc R
C28 C 0.8889(7) 0.3268(5) 0.4715(2) 0.069(2) Uani 1 1 d .
H28 H 0.8600 0.3325 0.4965 0.083 Uiso 1 1 calc R
C29 C 0.9515(7) 0.2662(4) 0.4700(3) 0.068(3) Uani 1 1 d .
C30 C 0.9966(7) 0.2609(4) 0.4347(3) 0.072(3) Uani 1 1 d .
H30 H 1.0422 0.2192 0.4338 0.087 Uiso 1 1 calc R
C31 C 0.9757(6) 0.3169(4) 0.4000(2) 0.053(2) Uani 1 1 d .
H31 H 1.0075 0.3133 0.3758 0.064 Uiso 1 1 calc R
C32 C 1.0316(8) 0.1188(6) 0.4982(3) 0.124(4) Uani 1 1 d .
H32A H 0.9939 0.0991 0.4699 0.186 Uiso 1 1 calc R
H32B H 1.0386 0.0755 0.5202 0.186 Uiso 1 1 calc R
H32C H 1.0957 0.1359 0.4944 0.186 Uiso 1 1 calc R
C33 C 0.5620(5) 0.5028(3) 0.2964(2) 0.0346(16) Uani 1 1 d .
C34 C 0.4683(5) 0.4804(3) 0.3076(2) 0.0345(16) Uani 1 1 d .
C35 C 0.4401(5) 0.5119(3) 0.3447(2) 0.0380(16) Uani 1 1 d .
H35 H 0.4824 0.5473 0.3638 0.046 Uiso 1 1 calc R
C36 C 0.3518(5) 0.4925(3) 0.3542(2) 0.0405(17) Uani 1 1 d .
H36 H 0.3332 0.5146 0.3796 0.049 Uiso 1 1 calc R
C37 C 0.2893(4) 0.4398(3) 0.3262(2) 0.0337(16) Uani 1 1 d .
C38 C 0.3188(5) 0.4056(3) 0.2901(2) 0.0391(17) Uani 1 1 d .
H38 H 0.2784 0.3677 0.2720 0.047 Uiso 1 1 calc R
C39 C 0.4073(5) 0.4267(3) 0.2806(2) 0.0372(17) Uani 1 1 d .
H39 H 0.4263 0.4043 0.2555 0.045 Uiso 1 1 calc R
C40 C 0.1167(5) 0.3604(4) 0.2958(3) 0.065(2) Uani 1 1 d .
H40A H 0.1030 0.3936 0.2690 0.098 Uiso 1 1 calc R
H40B H 0.0557 0.3406 0.3023 0.098 Uiso 1 1 calc R
H40C H 0.1572 0.3145 0.2913 0.098 Uiso 1 1 calc R
C41 C 0.8120(6) 0.3763(3) 0.2082(2) 0.0393(18) Uani 1 1 d .
C42 C 0.8200(5) 0.3079(4) 0.1782(2) 0.0380(17) Uani 1 1 d .
C43 C 0.7369(6) 0.2734(3) 0.1536(2) 0.049(2) Uani 1 1 d .
H43 H 0.6753 0.2928 0.1566 0.059 Uiso 1 1 calc R
C44 C 0.7431(6) 0.2108(4) 0.1249(2) 0.0496(19) Uani 1 1 d .
H44 H 0.6858 0.1878 0.1078 0.060 Uiso 1 1 calc R
C45 C 0.8314(6) 0.1819(3) 0.1211(2) 0.0447(19) Uani 1 1 d .
C46 C 0.9189(6) 0.2160(4) 0.1457(2) 0.049(2) Uani 1 1 d .
H46 H 0.9802 0.1965 0.1423 0.059 Uiso 1 1 calc R
C47 C 0.9115(5) 0.2780(3) 0.1744(2) 0.0422(18) Uani 1 1 d .
H47 H 0.9685 0.3008 0.1918 0.051 Uiso 1 1 calc R
C48 C 0.9539(6) 0.0740(5) 0.0892(3) 0.092(3) Uani 1 1 d .
H48A H 0.9916 0.1185 0.0806 0.138 Uiso 1 1 calc R
H48B H 0.9591 0.0269 0.0707 0.138 Uiso 1 1 calc R
H48C H 0.9790 0.0604 0.1203 0.138 Uiso 1 1 calc R
O1 O 0.7887(3) 0.5551(2) 0.27025(13) 0.0336(11) Uani 1 1 d .
O2 O 0.8040(3) 0.7462(2) 0.28867(15) 0.0435(12) Uani 1 1 d .
O3 O 0.7848(3) 0.6779(2) 0.34879(13) 0.0407(12) Uani 1 1 d .
O4 O 0.9405(3) 0.6651(2) 0.23472(14) 0.0403(11) Uani 1 1 d .
O5 O 1.0135(3) 0.5551(2) 0.26941(14) 0.0417(11) Uani 1 1 d .
O6 O 0.7149(3) 0.6866(2) 0.19477(13) 0.0394(11) Uani 1 1 d .
O7 O 0.6287(3) 0.5716(2) 0.18258(14) 0.0445(12) Uani 1 1 d .
O8 O 0.8219(3) 0.4887(2) 0.36775(14) 0.0445(12) Uani 1 1 d .
O9 O 0.9241(3) 0.4279(2) 0.33157(14) 0.0389(11) Uani 1 1 d .
O10 O 0.6174(3) 0.5492(2) 0.32304(15) 0.0476(12) Uani 1 1 d .
O11 O 0.5822(3) 0.4735(2) 0.26183(15) 0.0410(11) Uani 1 1 d .
O12 O 0.8897(3) 0.4052(2) 0.23088(14) 0.0415(12) Uani 1 1 d .
O13 O 0.7291(3) 0.4025(2) 0.20837(15) 0.0439(12) Uani 1 1 d .
Zn1 Zn 0.81154(5) 0.65983(4) 0.24673(2) 0.0322(2) Uani 1 1 d .
Zn2 Zn 0.75414(5) 0.56941(4) 0.32722(2) 0.0337(2) Uani 1 1 d .
Zn3 Zn 0.90369(5) 0.48843(4) 0.27602(2) 0.0333(2) Uani 1 1 d .
Zn4 Zn 0.68325(5) 0.50078(4) 0.23051(2) 0.0327(2) Uani 1 1 d .
S1 S 0.78399(17) 1.04974(10) 0.43124(6) 0.0609(6) Uani 1 1 d .
S2 S 1.39717(16) 0.71851(14) 0.20846(8) 0.0760(7) Uani 1 1 d .
S3 S 0.38253(17) 0.79706(11) 0.01560(7) 0.0673(7) Uani 1 1 d .
S4 S 0.9722(3) 0.19995(16) 0.51603(9) 0.1223(12) Uani 1 1 d .
S5 S 0.17834(13) 0.41922(10) 0.34104(6) 0.0472(5) Uani 1 1 d .
S6 S 0.83015(16) 0.10334(10) 0.08178(6) 0.0551(6) Uani 1 1 d .

loop_
_atom_site_aniso_label
_atom_site_aniso_U_11
_atom_site_aniso_U_22
_atom_site_aniso_U_33
_atom_site_aniso_U_23
_atom_site_aniso_U_13
_atom_site_aniso_U_12
C1 0.032(5) 0.031(4) 0.047(5) -0.004(3) -0.002(4) 0.000(3)
C2 0.026(4) 0.044(4) 0.035(4) 0.003(3) 0.002(3) 0.001(3)
C3 0.052(5) 0.033(3) 0.045(5) 0.003(3) 0.012(4) 0.001(3)
C4 0.062(6) 0.050(4) 0.036(4) -0.003(3) 0.009(4) 0.014(4)
C5 0.053(5) 0.036(4) 0.044(5) -0.007(3) 0.009(4) 0.004(3)
C6 0.092(7) 0.042(4) 0.044(5) -0.004(3) 0.022(5) 0.005(4)
C7 0.068(6) 0.051(4) 0.031(4) 0.003(3) 0.009(4) -0.006(4)
C8 0.103(8) 0.037(4) 0.077(6) -0.012(4) 0.023(5) -0.006(4)
C9 0.033(5) 0.039(4) 0.030(4) -0.007(3) 0.008(3) -0.005(3)
C10 0.028(4) 0.027(3) 0.043(4) 0.002(3) 0.003(3) 0.004(3)
C11 0.036(5) 0.042(4) 0.064(5) 0.005(3) 0.018(4) 0.010(3)
C12 0.044(5) 0.035(3) 0.061(5) 0.013(3) 0.027(4) 0.002(3)
C13 0.032(5) 0.051(4) 0.060(5) -0.003(4) 0.025(4) -0.002(3)
C14 0.033(5) 0.060(4) 0.071(6) 0.020(4) 0.010(4) 0.002(4)
C15 0.033(5) 0.047(4) 0.065(5) 0.009(3) 0.008(4) -0.001(4)
C16 0.062(6) 0.066(5) 0.102(7) -0.014(5) 0.043(5) -0.027(4)
C17 0.028(4) 0.042(4) 0.034(4) -0.001(3) 0.008(3) 0.001(3)
C18 0.023(4) 0.046(4) 0.033(4) 0.000(3) 0.006(3) -0.004(3)
C19 0.047(5) 0.034(4) 0.056(5) 0.001(3) -0.004(4) -0.010(3)
C20 0.063(6) 0.042(4) 0.052(5) 0.008(3) -0.001(4) -0.001(4)
C21 0.043(5) 0.046(4) 0.034(4) 0.001(3) -0.002(4) 0.005(3)
C22 0.041(5) 0.049(4) 0.049(5) 0.005(3) -0.013(4) -0.009(3)
C23 0.043(5) 0.033(3) 0.054(5) 0.008(3) -0.005(4) -0.006(3)
C24 0.071(7) 0.073(5) 0.066(6) 0.020(4) -0.018(5) -0.007(4)
C25 0.036(5) 0.035(4) 0.038(4) 0.000(3) 0.005(4) -0.007(3)
C26 0.046(5) 0.039(4) 0.036(4) 0.001(3) 0.005(4) -0.003(3)
C27 0.059(6) 0.056(4) 0.052(5) 0.016(4) 0.010(4) 0.004(4)
C28 0.091(8) 0.075(5) 0.045(5) 0.017(4) 0.021(5) -0.002(5)
C29 0.092(8) 0.055(5) 0.049(6) 0.022(4) 0.000(5) -0.005(5)
C30 0.085(7) 0.064(5) 0.061(6) 0.013(4) -0.001(5) 0.034(5)
C31 0.063(6) 0.060(4) 0.037(4) 0.004(3) 0.011(4) 0.011(4)
C32 0.094(9) 0.124(8) 0.135(10) 0.054(7) -0.020(8) 0.022(7)
C33 0.022(4) 0.030(3) 0.051(5) 0.005(3) 0.007(4) 0.002(3)
C34 0.032(4) 0.033(3) 0.036(4) 0.006(3) 0.004(3) 0.000(3)
C35 0.022(4) 0.049(4) 0.044(4) -0.004(3) 0.010(3) -0.012(3)
C36 0.038(5) 0.049(4) 0.038(4) -0.009(3) 0.017(4) -0.001(3)
C37 0.022(4) 0.033(3) 0.047(4) 0.007(3) 0.010(3) 0.005(3)
C38 0.025(4) 0.043(4) 0.052(5) -0.005(3) 0.013(4) -0.008(3)
C39 0.039(5) 0.027(3) 0.049(4) 0.001(3) 0.017(4) 0.002(3)
C40 0.028(5) 0.065(4) 0.110(7) -0.032(4) 0.033(5) -0.012(4)
C41 0.051(6) 0.032(3) 0.036(4) -0.001(3) 0.012(4) 0.002(4)
C42 0.034(5) 0.043(4) 0.038(4) 0.001(3) 0.009(4) 0.001(3)
C43 0.060(6) 0.041(4) 0.049(5) -0.010(3) 0.016(4) 0.011(4)
C44 0.044(5) 0.044(4) 0.060(5) -0.001(3) 0.009(4) 0.005(4)
C45 0.062(6) 0.034(3) 0.037(4) 0.007(3) 0.006(4) 0.011(4)
C46 0.046(5) 0.047(4) 0.058(5) 0.004(4) 0.016(4) 0.019(4)
C47 0.046(5) 0.039(4) 0.041(4) -0.008(3) 0.007(4) -0.001(3)
C48 0.081(7) 0.093(6) 0.094(7) -0.028(5) -0.001(6) 0.054(5)
O1 0.033(3) 0.031(2) 0.039(3) -0.0009(17) 0.011(2) -0.0013(18)
O2 0.059(4) 0.036(2) 0.040(3) -0.008(2) 0.020(3) 0.000(2)
O3 0.048(3) 0.033(2) 0.042(3) -0.008(2) 0.012(2) -0.004(2)
O4 0.031(3) 0.040(2) 0.054(3) 0.014(2) 0.021(2) 0.007(2)
O5 0.032(3) 0.036(2) 0.058(3) 0.010(2) 0.011(2) 0.000(2)
O6 0.036(3) 0.035(2) 0.042(3) 0.0019(19) -0.004(2) -0.003(2)
O7 0.042(3) 0.035(2) 0.049(3) 0.009(2) -0.008(2) 0.001(2)
O8 0.042(3) 0.045(2) 0.051(3) 0.012(2) 0.018(3) 0.009(2)
O9 0.045(3) 0.042(2) 0.031(3) 0.009(2) 0.013(2) 0.005(2)
O10 0.028(3) 0.057(3) 0.060(3) -0.011(2) 0.014(3) -0.007(2)
O11 0.032(3) 0.046(2) 0.049(3) -0.004(2) 0.018(2) -0.002(2)
O12 0.043(3) 0.038(2) 0.042(3) -0.003(2) 0.005(3) 0.005(2)
O13 0.031(3) 0.036(2) 0.067(3) -0.011(2) 0.016(3) -0.002(2)
Zn1 0.0297(5) 0.0317(4) 0.0355(5) -0.0009(3) 0.0078(4) -0.0004(3)
Zn2 0.0302(5) 0.0339(4) 0.0377(5) -0.0001(3) 0.0084(4) -0.0013(3)
Zn3 0.0310(5) 0.0315(4) 0.0378(5) 0.0017(3) 0.0079(4) 0.0000(3)
Zn4 0.0309(5) 0.0314(4) 0.0361(4) 0.0007(3) 0.0078(4) -0.0012(3)
S1 0.0865(18) 0.0428(10) 0.0527(13) -0.0099(8) 0.0127(12) 0.0121(10)
S2 0.0351(14) 0.1127(17) 0.0851(17) 0.0096(14) 0.0236(13) -0.0090(12)
S3 0.0700(17) 0.0544(11) 0.0656(14) 0.0209(10) -0.0130(12) 0.0010(10)
S4 0.170(3) 0.0890(17) 0.091(2) 0.0456(15) -0.012(2) -0.0025(19)
S5 0.0347(12) 0.0546(10) 0.0565(12) -0.0020(9) 0.0189(10) -0.0053(9)
S6 0.0774(17) 0.0435(9) 0.0461(12) -0.0060(8) 0.0167(11) 0.0150(9)

loop_
_atom_type_symbol
_atom_type_description
_atom_type_scat_dispersion_real
_atom_type_scat_dispersion_imag
_atom_type_scat_source
C C 0.0033 0.0016 'International Tables Vol C Tables 4.2.6.8 and 6.1.1.4'
H H 0.0000 0.0000 'International Tables Vol C Tables 4.2.6.8 and 6.1.1.4'
O O 0.0106 0.0060 'International Tables Vol C Tables 4.2.6.8 and 6.1.1.4'
Zn Zn 0.2839 1.4301 'International Tables Vol C Tables 4.2.6.8 and 6.1.1.4'
S S 0.1246 0.1234 'International Tables Vol C Tables 4.2.6.8 and 6.1.1.4'

loop_
_geom_angle_atom_site_label_1
_geom_angle_atom_site_label_2
_geom_angle_atom_site_label_3
_geom_angle
O2 C1 O3 125.4(5)
O2 C1 C2 118.6(6)
O3 C1 C2 116.0(6)
C3 C2 C7 118.2(6)
C3 C2 C1 120.9(6)
C7 C2 C1 120.9(6)
C2 C3 C4 120.7(6)
C2 C3 H3 119.6
C4 C3 H3 119.6
C3 C4 C5 120.2(6)
C3 C4 H4 119.9
C5 C4 H4 119.9
C6 C5 C4 119.6(6)
C6 C5 S1 124.3(5)
C4 C5 S1 116.0(5)
C5 C6 C7 119.2(6)
C5 C6 H6 120.4
C7 C6 H6 120.4
C2 C7 C6 122.0(6)
C2 C7 H7 119.0
C6 C7 H7 119.0
S1 C8 H8A 109.5
S1 C8 H8B 109.5
H8A C8 H8B 109.5
S1 C8 H8C 109.5
H8A C8 H8C 109.5
H8B C8 H8C 109.5
O5 C9 O4 125.4(6)
O5 C9 C10 117.2(6)
O4 C9 C10 117.4(5)
C11 C10 C15 116.1(6)
C11 C10 C9 122.5(6)
C15 C10 C9 121.4(6)
C12 C11 C10 122.6(6)
C12 C11 H11 118.7
C10 C11 H11 118.7
C11 C12 C13 120.1(6)
C11 C12 H12 120.0
C13 C12 H12 120.0
C14 C13 C12 118.2(6)
C14 C13 S2 118.0(6)
C12 C13 S2 123.7(5)
C15 C14 C13 121.8(7)
C15 C14 H14 119.1
C13 C14 H14 119.1
C14 C15 C10 121.1(6)
C14 C15 H15 119.4
C10 C15 H15 119.4
S2 C16 H16A 109.5
S2 C16 H16B 109.5
H16A C16 H16B 109.5
S2 C16 H16C 109.5
H16A C16 H16C 109.5
H16B C16 H16C 109.5
O6 C17 O7 124.7(6)
O6 C17 C18 117.9(5)
O7 C17 C18 117.3(5)
C19 C18 C23 118.4(6)
C19 C18 C17 121.3(6)
C23 C18 C17 120.2(5)
C20 C19 C18 120.5(6)
C20 C19 H19 119.7
C18 C19 H19 119.7
C19 C20 C21 121.2(6)
C19 C20 H20 119.4
C21 C20 H20 119.4
C22 C21 C20 117.9(6)
C22 C21 S3 124.1(5)
C20 C21 S3 118.0(5)
C23 C22 C21 120.5(6)
C23 C22 H22 119.8
C21 C22 H22 119.8
C22 C23 C18 121.3(6)
C22 C23 H23 119.4
C18 C23 H23 119.4
S3 C24 H24A 109.5
S3 C24 H24B 109.5
H24A C24 H24B 109.5
S3 C24 H24C 109.5
H24A C24 H24C 109.5
H24B C24 H24C 109.5
O9 C25 O8 124.6(6)
O9 C25 C26 118.4(6)
O8 C25 C26 116.9(6)
C31 C26 C27 117.6(6)
C31 C26 C25 121.0(7)
C27 C26 C25 121.4(6)
C28 C27 C26 122.5(7)
C28 C27 H27 118.8
C26 C27 H27 118.8
C29 C28 C27 120.2(8)
C29 C28 H28 119.9
C27 C28 H28 119.9
C28 C29 C30 119.4(7)
C28 C29 S4 115.9(7)
C30 C29 S4 124.7(7)
C29 C30 C31 120.3(7)
C29 C30 H30 119.8
C31 C30 H30 119.8
C26 C31 C30 120.0(7)
C26 C31 H31 120.0
C30 C31 H31 120.0
S4 C32 H32A 109.5
S4 C32 H32B 109.5
H32A C32 H32B 109.5
S4 C32 H32C 109.5
H32A C32 H32C 109.5
H32B C32 H32C 109.5
O11 C33 O10 124.5(6)
O11 C33 C34 118.2(6)
O10 C33 C34 117.3(6)
C39 C34 C35 119.1(6)
C39 C34 C33 119.5(6)
C35 C34 C33 121.4(6)
C36 C35 C34 121.0(6)
C36 C35 H35 119.5
C34 C35 H35 119.5
C35 C36 C37 119.6(6)
C35 C36 H36 120.2
C37 C36 H36 120.2
C38 C37 C36 119.7(6)
C38 C37 S5 124.3(5)
C36 C37 S5 116.0(5)
C39 C38 C37 120.0(6)
C39 C38 H38 120.0
C37 C38 H38 120.0
C38 C39 C34 120.6(6)
C38 C39 H39 119.7
C34 C39 H39 119.7
S5 C40 H40A 109.5
S5 C40 H40B 109.5
H40A C40 H40B 109.5
S5 C40 H40C 109.5
H40A C40 H40C 109.5
H40B C40 H40C 109.5
O13 C41 O12 124.7(6)
O13 C41 C42 117.6(6)
O12 C41 C42 117.7(7)
C43 C42 C47 119.8(6)
C43 C42 C41 119.5(6)
C47 C42 C41 120.7(6)
C44 C43 C42 120.2(7)
C44 C43 H43 119.9
C42 C43 H43 119.9
C45 C44 C43 120.1(7)
C45 C44 H44 119.9
C43 C44 H44 119.9
C44 C45 C46 121.4(6)
C44 C45 S6 115.9(6)
C46 C45 S6 122.6(6)
C47 C46 C45 117.8(7)
C47 C46 H46 121.1
C45 C46 H46 121.1
C46 C47 C42 120.6(6)
C46 C47 H47 119.7
C42 C47 H47 119.7
S6 C48 H48A 109.5
S6 C48 H48B 109.5
H48A C48 H48B 109.5
S6 C48 H48C 109.5
H48A C48 H48C 109.5
H48B C48 H48C 109.5
Zn2 O1 Zn1 108.88(17)
Zn2 O1 Zn3 110.54(18)
Zn1 O1 Zn3 110.12(19)
Zn2 O1 Zn4 109.02(19)
Zn1 O1 Zn4 110.16(18)
Zn3 O1 Zn4 108.11(17)
C1 O2 Zn1 129.8(4)
C1 O3 Zn2 130.2(4)
C9 O4 Zn1 130.1(4)
C9 O5 Zn3 129.1(4)
C17 O6 Zn1 129.6(4)
C17 O7 Zn4 133.3(4)
C25 O8 Zn2 133.0(4)
C25 O9 Zn3 130.0(4)
C33 O10 Zn2 128.2(4)
C33 O11 Zn4 130.8(4)
C41 O12 Zn3 127.8(4)
C41 O13 Zn4 132.7(4)
O6 Zn1 O4 111.20(19)
O6 Zn1 O1 112.00(16)
O4 Zn1 O1 110.43(16)
O6 Zn1 O2 104.83(18)
O4 Zn1 O2 106.15(19)
O1 Zn1 O2 111.97(18)
O6 Zn1 Zn2 120.81(13)
O4 Zn1 Zn2 125.42(12)
O1 Zn1 Zn2 35.55(11)
O2 Zn1 Zn2 76.53(13)
O1 Zn2 O3 110.25(16)
O1 Zn2 O10 110.76(18)
O3 Zn2 O10 109.43(18)
O1 Zn2 O8 108.50(17)
O3 Zn2 O8 111.95(18)
O10 Zn2 O8 105.88(18)
O1 Zn2 Zn1 35.56(10)
O3 Zn2 Zn1 75.70(13)
O10 Zn2 Zn1 116.51(14)
O8 Zn2 Zn1 131.56(14)
O1 Zn2 Zn4 35.56(11)
O3 Zn2 Zn4 131.64(13)
O10 Zn2 Zn4 76.05(14)
O8 Zn2 Zn4 112.18(13)
Zn1 Zn2 Zn4 60.56(2)
O1 Zn3 O12 112.35(18)
O1 Zn3 O5 109.62(16)
O12 Zn3 O5 107.03(19)
O1 Zn3 O9 109.91(18)
O12 Zn3 O9 103.82(16)
O5 Zn3 O9 114.02(18)
O1 Zn3 Zn4 35.96(11)
O12 Zn3 Zn4 77.41(14)
O5 Zn3 Zn4 130.65(12)
O9 Zn3 Zn4 112.16(13)
O7 Zn4 O13 110.70(19)
O7 Zn4 O11 107.99(19)
O13 Zn4 O11 108.37(18)
O7 Zn4 O1 109.60(16)
O13 Zn4 O1 110.22(18)
O11 Zn4 O1 109.93(18)
O7 Zn4 Zn3 125.83(13)
O13 Zn4 Zn3 74.32(14)
O11 Zn4 Zn3 121.70(13)
O1 Zn4 Zn3 35.93(11)
O7 Zn4 Zn2 120.39(12)
O13 Zn4 Zn2 125.14(14)
O11 Zn4 Zn2 74.57(13)
O1 Zn4 Zn2 35.42(12)
Zn3 Zn4 Zn2 60.74(2)
C5 S1 C8 103.3(3)
C13 S2 C16 103.6(4)
C21 S3 C24 102.8(3)
C32 S4 C29 103.7(5)
C37 S5 C40 102.7(3)
C45 S6 C48 104.0(4)

loop_
_geom_bond_atom_site_label_1
_geom_bond_atom_site_label_2
_geom_bond_distance
C1 O2 1.246(7)
C1 O3 1.274(7)
C1 C2 1.485(8)
C2 C3 1.381(8)
C2 C7 1.384(8)
C3 C4 1.386(8)
C3 H3 0.9500
C4 C5 1.398(9)
C4 H4 0.9500
C5 C6 1.371(9)
C5 S1 1.760(6)
C6 C7 1.393(8)
C6 H6 0.9500
C7 H7 0.9500
C8 S1 1.800(7)
C8 H8A 0.9800
C8 H8B 0.9800
C8 H8C 0.9800
C9 O5 1.266(7)
C9 O4 1.272(7)
C9 C10 1.457(9)
C10 C11 1.387(8)
C10 C15 1.404(8)
C11 C12 1.373(9)
C11 H11 0.9500
C12 C13 1.382(9)
C12 H12 0.9500
C13 C14 1.373(9)
C13 S2 1.756(7)
C14 C15 1.365(9)
C14 H14 0.9500
C15 H15 0.9500
C16 S2 1.789(8)
C16 H16A 0.9800
C16 H16B 0.9800
C16 H16C 0.9800
C17 O6 1.271(7)
C17 O7 1.273(7)
C17 C18 1.496(8)
C18 C19 1.386(8)
C18 C23 1.388(8)
C19 C20 1.363(9)
C19 H19 0.9500
C20 C21 1.401(9)
C20 H20 0.9500
C21 C22 1.389(8)
C21 S3 1.754(6)
C22 C23 1.367(8)
C22 H22 0.9500
C23 H23 0.9500
C24 S3 1.803(7)
C24 H24A 0.9800
C24 H24B 0.9800
C24 H24C 0.9800
C25 O9 1.261(7)
C25 O8 1.270(7)
C25 C26 1.478(8)
C26 C31 1.371(9)
C26 C27 1.376(9)
C27 C28 1.368(9)
C27 H27 0.9500
C28 C29 1.346(11)
C28 H28 0.9500
C29 C30 1.377(11)
C29 S4 1.772(7)
C30 C31 1.404(9)
C30 H30 0.9500
C31 H31 0.9500
C32 S4 1.736(11)
C32 H32A 0.9800
C32 H32B 0.9800
C32 H32C 0.9800
C33 O11 1.259(7)
C33 O10 1.271(7)
C33 C34 1.483(9)
C34 C39 1.391(8)
C34 C35 1.392(8)
C35 C36 1.379(8)
C35 H35 0.9500
C36 C37 1.407(8)
C36 H36 0.9500
C37 C38 1.388(8)
C37 S5 1.757(6)
C38 C39 1.388(8)
C38 H38 0.9500
C39 H39 0.9500
C40 S5 1.777(7)
C40 H40A 0.9800
C40 H40B 0.9800
C40 H40C 0.9800
C41 O13 1.251(8)
C41 O12 1.268(7)
C41 C42 1.485(8)
C42 C43 1.383(9)
C42 C47 1.413(9)
C43 C44 1.380(8)
C43 H43 0.9500
C44 C45 1.366(9)
C44 H44 0.9500
C45 C46 1.426(9)
C45 S6 1.779(6)
C46 C47 1.376(8)
C46 H46 0.9500
C47 H47 0.9500
C48 S6 1.784(8)
C48 H48A 0.9800
C48 H48B 0.9800
C48 H48C 0.9800
O1 Zn2 1.937(4)
O1 Zn1 1.937(3)
O1 Zn3 1.943(4)
O1 Zn4 1.944(4)
O2 Zn1 1.950(4)
O3 Zn2 1.938(4)
O4 Zn1 1.936(4)
O5 Zn3 1.951(4)
O6 Zn1 1.931(4)
O7 Zn4 1.922(4)
O8 Zn2 1.945(4)
O9 Zn3 1.957(4)
O10 Zn2 1.938(4)
O11 Zn4 1.938(4)
O12 Zn3 1.944(4)
O13 Zn4 1.932(4)
Zn1 Zn2 3.1518(10)
Zn2 Zn4 3.1596(10)
Zn3 Zn4 3.1464(11)
